data_9010483
loop_
_publ_author_name
'Gatta, G. D.'
'Rotiroti, N.'
'McIntyre, G. J.'
'Guastoni, A.'
'Nestola, F.'

_publ_section_title
;
 New insights into the crystal chemistry of epididymite and eudidymite
 from Malosa, Malawi: A single-crystal neutron diffraction study
;
_journal_name_full 'American Mineralogist'
_journal_page_first 1158
_journal_page_last 1165
_journal_paper_doi 10.2138/am.2008.2965
_journal_volume 93
_journal_year 2008
_chemical_compound_source 'Malosa, Malawi'
_chemical_formula_sum 'Be2 H2 Na2 O16 Si6'
_chemical_name_mineral Eudidymite
_space_group_IT_number 15
_symmetry_space_group_name_Hall '-C 2yc'
_symmetry_space_group_name_H-M 'C 1 2/c 1'
_cell_angle_alpha 90
_cell_angle_beta 103.762
_cell_angle_gamma 90
_cell_formula_units_Z 4
_cell_length_a 12.6188
_cell_length_b 7.3781
_cell_length_c 13.9940
_cell_volume 1265.477
_database_code_amcsd 0004615
_exptl_crystal_density_diffrn 2.575
_cod_original_formula_sum 'Na2 Be2 Si6 O16 H2'
_cod_database_code 9010483

loop_
_space_group_symop_operation_xyz
x,y,z
1/2+x,1/2+y,z
x,-y,1/2+z
1/2+x,1/2-y,1/2+z
-x,y,1/2-z
1/2-x,1/2+y,1/2-z
-x,-y,-z
1/2-x,1/2-y,-z

loop_
_atom_site_aniso_label
_atom_site_aniso_U_11
_atom_site_aniso_U_22
_atom_site_aniso_U_33
_atom_site_aniso_U_12
_atom_site_aniso_U_13
_atom_site_aniso_U_23
Na 0.02560 0.02990 0.02410 -0.00890 0.00890 -0.01020
Be 0.00680 0.00580 0.00730 -0.00050 0.00150 0.00050
Si1 0.00680 0.00260 0.00470 0.00120 0.00240 -0.00040
Si2 0.00580 0.00370 0.00510 0.00100 0.00050 -0.00100
Si3 0.00420 0.00620 0.00440 -0.00060 0.00070 -0.00110
O1 0.00730 0.01080 0.01480 0.00190 0.00380 -0.00220
O2 0.01910 0.00380 0.01590 -0.00040 0.00550 -0.00230
O3 0.00870 0.00630 0.00760 0.00300 0.00340 0.00040
O4 0.01490 0.01670 0.00510 -0.00220 0.00280 -0.00090
O5 0.00830 0.00790 0.00880 0.00320 0.00010 -0.00110
O6 0.00800 0.00920 0.01380 0.00100 0.00300 -0.00290
O7 0.01690 0.00890 0.00640 0.00000 0.00160 0.00000
O8 0.00730 0.01080 0.00880 -0.00390 0.00040 -0.00030
H1 0.04200 0.08300 0.05000 -0.00100 0.00700 -0.01800
H2 0.06400 0.04300 0.05500 0.00400 0.01600 0.02000

loop_
_atom_site_label
_atom_site_fract_x
_atom_site_fract_y
_atom_site_fract_z
_atom_site_occupancy
_atom_site_U_iso_or_equiv
_atom_site_type_symbol
_atom_site_attached_hydrogens
Na 0.02899 0.34078 0.92853 1.00000 0.02600 Na 0
Be 0.16817 0.32317 0.49710 1.00000 0.00670 Be 0
Si1 0.20415 0.01965 0.64127 1.00000 0.00450 Si 0
Si2 0.25166 0.10250 0.86648 1.00000 0.00500 Si 0
Si3 0.02964 0.09397 0.36195 1.00000 0.00500 Si 0
O1 0.07277 0.03247 0.62614 1.00000 0.01080 O 0
O2 0.24036 0.18030 0.11540 1.00000 0.01270 O 0
O3 0.24045 0.16471 0.57054 1.00000 0.00730 O 0
O4 0.23677 0.43859 0.24484 1.00000 0.01220 O 0
O5 0.15480 0.49864 0.05623 1.00000 0.00870 O 0
O6 0.12854 0.05189 0.87541 1.00000 0.01030 O 0
O7 0.00000 0.17321 0.25000 1.00000 0.01090 O 0
O8 0.05237 0.25694 0.43729 1.00000 0.00920 O 0
H1 0.08400 0.46450 0.74490 0.50000 0.05900 H 0
H2 -0.02270 0.54190 0.74860 0.50000 0.05400 H 0
OW 0.01209 0.43098 0.74466 0.50000 ? O 0

loop_
_cod_changelog_entry_id
_cod_changelog_entry_author
_cod_changelog_entry_date
_cod_changelog_entry_text
1
;cod-tools version 3.8.0
Id: cif_guess_AMCSD_atom_types 9574 2023-05-10 09:00:05Z saulius
;
2023-05-10T18:52:36+03:00
;Derived atom types and hydrogen counts
from atom names that follow the AMCSD naming convention
(Wat == water, O-H == hydroxyl).
;

loop_
_cod_related_entry_id
_cod_related_entry_database
_cod_related_entry_code
1 AMCSD 0004615
